data_7241734
loop_
_publ_author_name
'Mroz, Damian'
'Wang, Ruimin'
'Englert, Ulli'
'Dronskowski, Richard'

_publ_section_title
;
 Displacement parameters from density-functional theory and their
 validation in the experimental charge density of tartaric acid
;
_journal_issue 4
_journal_name_full CrystEngComm
_journal_page_first 1052
_journal_page_last 1058
_journal_paper_doi 10.1039/D0CE01425G
_journal_volume 23
_journal_year 2021
_chemical_absolute_configuration rmad
_chemical_formula_moiety 'C4 H6 O6'
_chemical_formula_sum 'C4 H6 O6'
_chemical_formula_weight 150.09
_chemical_name_systematic 'RR-tartaric acid'
_space_group_crystal_system monoclinic
_space_group_IT_number 4
_space_group_name_Hall 'P 2yb'
_space_group_name_H-M_alt 'P 1 21 1'
_atom_sites_solution_hydrogens difmap
_atom_sites_solution_primary direct
_audit_conform_dict_location ftp://ftp.iucr.org/pub/cif_core.dic
_audit_conform_dict_name cif_core.dic
_audit_conform_dict_version 2.3
_audit_creation_date '26-May-05 T12:21:25-00:00'
_audit_creation_method 'XD routine XDCIF'
_audit_update_record
;
2020-07-31 deposited with the CCDC.	2020-12-07 downloaded from the CCDC.
;
_cell_angle_alpha 90
_cell_angle_beta 100.434(2)
_cell_angle_gamma 90
_cell_formula_units_Z 2
_cell_length_a 6.1757(2)
_cell_length_b 5.9211(2)
_cell_length_c 7.7084(3)
_cell_measurement_reflns_used 6532
_cell_measurement_temperature 100(2)
_cell_measurement_theta_max 53.6
_cell_measurement_theta_min 2.7
_cell_volume 277.212(17)
_computing_cell_refinement 'SMART (Bruker, 2001)'
_computing_data_collection 'SMART (Bruker, 2001)'
_computing_data_reduction 'SAINT-Plus (Bruker, 2009)'
_computing_molecular_graphics 'Volkov et al, (2006)'
_computing_publication_material 'Volkov et al, (2006)'
_computing_structure_refinement 'Volkov et al, (2006)'
_computing_structure_solution 'SHELXS '
_diffrn_ambient_temperature 100(2)
_diffrn_measured_fraction_theta_full 1.000
_diffrn_measured_fraction_theta_max 0.978
_diffrn_measurement_device_type 'Bruker APEX CCD area detector'
_diffrn_measurement_method '\w scans'
_diffrn_radiation_monochromator graphite
_diffrn_radiation_source 'fine-focus sealed tube'
_diffrn_radiation_type MoK\a
_diffrn_radiation_wavelength 0.71073
_diffrn_reflns_av_R_equivalents 0.0281
_diffrn_reflns_av_unetI/netI 0.0335
_diffrn_reflns_Laue_measured_fraction_full 1.000
_diffrn_reflns_Laue_measured_fraction_max 0.978
_diffrn_reflns_limit_h_max 13
_diffrn_reflns_limit_h_min -14
_diffrn_reflns_limit_k_max 13
_diffrn_reflns_limit_k_min -12
_diffrn_reflns_limit_l_max 16
_diffrn_reflns_limit_l_min -17
_diffrn_reflns_number 14423
_diffrn_reflns_point_group_measured_fraction_full 1.000
_diffrn_reflns_point_group_measured_fraction_max 0.878
_diffrn_reflns_theta_full 25.242
_diffrn_reflns_theta_max 54.520
_diffrn_reflns_theta_min 2.687
_exptl_absorpt_coefficient_mu 0.177
_exptl_absorpt_correction_T_max 1.0000
_exptl_absorpt_correction_T_min 0.9569
_exptl_absorpt_correction_type multi-scan
_exptl_absorpt_process_details 'SADABS 2014/5'
_exptl_crystal_colour colourless
_exptl_crystal_density_diffrn 1.798
_exptl_crystal_description block
_exptl_crystal_F_000 156
_exptl_crystal_size_max 0.300
_exptl_crystal_size_mid 0.300
_exptl_crystal_size_min 0.200
_refine_diff_density_max 0.255
_refine_diff_density_min -0.266
_refine_diff_density_rms 0.059
_refine_ls_abs_structure_details
;
 Flack x determined using 2224 quotients [(I+)-(I-)]/[(I+)+(I-)]
 (Parsons, Flack and Wagner, Acta Cryst. B69 (2013) 249-259).
;
_refine_ls_abs_structure_Flack 0.1(2)
_refine_ls_extinction_method none
_refine_ls_goodness_of_fit_ref 1.023
_refine_ls_hydrogen_treatment refxyz
_refine_ls_matrix_type full
_refine_ls_number_parameters 389
_refine_ls_number_reflns 6147
_refine_ls_number_restraints 0
_refine_ls_R_factor_all 0.029
_refine_ls_R_factor_gt 0.025
_refine_ls_R_Fsqd_factor 0.037
_refine_ls_shift/su_max 0.00003
_refine_ls_structure_factor_coef Fsqd
_refine_ls_weighting_details
;    calc w2 = q/[s^2^(Fo^2^) + (0.02 P)^2^ + 0.00 P + 0.00 + 0.00 sin(th)]
     where P = (0.3333 Fo^2^ + 0.6667 Fc^2^)
           q = 1.0
;
_refine_ls_weighting_scheme calc
_refine_ls_wR_factor_ref 0.048
_reflns_Friedel_coverage 0.702
_reflns_Friedel_fraction_full 1.000
_reflns_Friedel_fraction_max 0.767
_reflns_number_gt 5787
_reflns_number_total 6147
_reflns_threshold_expression 'I > 2\s(I)'
_cod_data_source_file d0ce01425g2.cif
_cod_data_source_block 1mm
_cod_depositor_comments 'Adding full bibliography for 7241734--7241735.cif.'
_cod_original_sg_symbol_H-M 'P 21'
_cod_database_code 7241734
_shelx_space_group_comment
;
The symmetry employed for this shelxl refinement is uniquely defined
by the following loop, which should always be used as a source of
symmetry information in preference to the above space-group names.
They are only intended as comments.
;
_shelx_estimated_absorpt_t_min 0.949
_shelx_estimated_absorpt_t_max 0.966

loop_
_space_group_symop_operation_xyz
'x, y, z'
'-x, y+1/2, -z'

loop_
_atom_local_axes_atom_label
_atom_local_axes_atom0
_atom_local_axes_ax1
_atom_local_axes_atom1
_atom_local_axes_atom2
_atom_local_axes_ax2
O(1) C(1) Z O(1) O(2) Y
O(2) H(2) Z O(2) C(1) Y
O(3) H(3) Z O(3) C(2) Y
O(4) H(4) Z O(4) C(3) Y
O(5) C(4) Z O(5) O(6) Y
O(6) H(6) Z O(6) C(4) Y
C(1) O(1) Z C(1) O(2) Y
C(2) H(2A) Z C(2) O(3) Y
C(3) H(3A) Z C(3) O(4) Y
C(4) O(5) Z C(4) O(6) Y
H(2) O(2) Z H(2) C(1) Y
H(3) O(3) Z H(3) C(2) Y
H(4) O(4) Z H(4) C(3) Y
H(6) O(6) Z H(6) C(4) Y
H(2A) C(2) Z H(2A) O(3) Y
H(3A) C(3) Z H(3A) O(4) Y

loop_
_atom_rho_multipole_atom_label
_atom_rho_multipole_coeff_Pv
_atom_rho_multipole_coeff_P00
_atom_rho_multipole_coeff_P11
_atom_rho_multipole_coeff_P1-1
_atom_rho_multipole_coeff_P10
_atom_rho_multipole_coeff_P20
_atom_rho_multipole_coeff_P21
_atom_rho_multipole_coeff_P2-1
_atom_rho_multipole_coeff_P22
_atom_rho_multipole_coeff_P2-2
_atom_rho_multipole_coeff_P30
_atom_rho_multipole_coeff_P31
_atom_rho_multipole_coeff_P3-1
_atom_rho_multipole_coeff_P32
_atom_rho_multipole_coeff_P3-2
_atom_rho_multipole_coeff_P33
_atom_rho_multipole_coeff_P3-3
_atom_rho_multipole_coeff_P40
_atom_rho_multipole_coeff_P41
_atom_rho_multipole_coeff_P4-1
_atom_rho_multipole_coeff_P42
_atom_rho_multipole_coeff_P4-2
_atom_rho_multipole_coeff_P43
_atom_rho_multipole_coeff_P4-3
_atom_rho_multipole_coeff_P44
_atom_rho_multipole_coeff_P4-4
_atom_rho_multipole_kappa
_atom_rho_multipole_kappa_prime0
_atom_rho_multipole_kappa_prime1
_atom_rho_multipole_kappa_prime2
_atom_rho_multipole_kappa_prime3
_atom_rho_multipole_kappa_prime4
_atom_rho_multipole_radial_slater_n0
_atom_rho_multipole_radial_slater_zeta0
_atom_rho_multipole_radial_slater_n1
_atom_rho_multipole_radial_slater_zeta1
_atom_rho_multipole_radial_slater_n2
_atom_rho_multipole_radial_slater_zeta2
_atom_rho_multipole_radial_slater_n3
_atom_rho_multipole_radial_slater_zeta3
_atom_rho_multipole_radial_slater_n4
_atom_rho_multipole_radial_slater_zeta4
O(1) 6.18(5) 0 0.00(2) -0.004(14) -0.096(15) 0.003(13) 0.021(15) 0.059(12) -0.071(12) -0.012(14) 0.072(12) -0.032(17) -0.002(10) -0.001(11) 0.052(17) 0.014(15) -0.020(11) 0.054(14) -0.031(15) -0.022(12) 0.003(13) 0.015(16) -0.026(15) 0.025(13) -0.009(13) 0.002(14) 0.989(3) 0.96(3) 0.959365 0.959365 0.959365 0.959365 2 4.466 2 4.466 2 4.466 3 4.466 4 4.466
O(2) 6.20(5) 0 -0.01(2) -0.080(15) -0.043(16) -0.058(14) 0.016(14) 0.019(12) 0.009(13) -0.017(14) 0.055(13) -0.030(18) -0.008(11) 0.045(12) -0.037(18) 0.016(16) -0.001(12) 0.037(14) -0.009(15) 0.010(13) -0.028(14) 0.021(15) -0.001(14) -0.002(14) -0.032(14) 0.015(13) 0.989(3) 0.96(3) 0.959365 0.959365 0.959365 0.959365 2 4.466 2 4.466 2 4.466 3 4.466 4 4.466
O(3) 6.51(5) 0 0.007(19) -0.075(11) -0.049(12) -0.060(13) 0.013(13) 0.049(11) 0.038(12) -0.010(13) 0.040(11) 0.000(13) -0.019(9) 0.031(10) -0.029(14) -0.001(12) -0.035(10) 0.024(12) -0.001(12) 0.035(11) 0.009(11) 0.015(12) 0.007(11) 0.005(11) -0.011(11) 0.011(11) 0.978(3) 1.15(5) 1.145123 1.145123 1.145123 1.145123 2 4.466 2 4.466 2 4.466 3 4.466 4 4.466
O(4) 6.37(5) 0 -0.034(14) -0.101(18) -0.025(11) 0.014(11) 0.025(11) 0.059(11) 0.056(12) 0.047(10) 0.065(9) 0.012(10) 0.009(11) 0.020(12) -0.003(9) -0.021(13) -0.030(8) -0.003(11) -0.007(10) 0.005(11) 0.027(11) -0.002(10) -0.008(11) 0.034(10) 0.007(10) 0.011(10) 0.978(3) 1.15(5) 1.145123 1.145123 1.145123 1.145123 2 4.466 2 4.466 2 4.466 3 4.466 4 4.466
O(5) 6.17(6) 0 0.002(19) -0.049(17) -0.10(2) 0.015(17) 0.007(16) 0.012(14) -0.033(15) 0.011(15) 0.059(16) 0.055(17) 0.011(16) 0.062(13) 0.032(14) -0.012(14) 0.042(14) -0.005(16) 0.030(16) 0.011(15) 0.027(16) 0.010(16) -0.022(15) -0.023(15) 0.016(15) -0.009(15) 0.989(3) 0.96(3) 0.959365 0.959365 0.959365 0.959365 2 4.466 2 4.466 2 4.466 3 4.466 4 4.466
O(6) 6.12(5) 0 -0.019(19) -0.12(2) -0.039(17) -0.095(15) 0.002(15) 0.049(14) 0.049(15) -0.007(14) 0.067(13) 0.029(14) -0.001(17) 0.039(18) -0.018(13) -0.041(17) -0.023(11) 0.027(15) -0.007(15) 0.002(16) 0.024(16) -0.013(15) 0.005(14) 0.039(15) 0.010(15) 0.021(15) 0.989(3) 0.96(3) 0.959365 0.959365 0.959365 0.959365 2 4.466 2 4.466 2 4.466 3 4.466 4 4.466
C(1) 4.31(9) 0 -0.04(5) -0.04(3) 0.07(4) 0.29(3) -0.01(3) -0.04(3) -0.34(3) 0.00(3) 0.56(5) 0.00(4) 0.02(3) 0.47(4) 0.08(4) 0.02(4) 0.00(3) -0.11(4) 0.00(4) -0.01(4) -0.15(4) 0.07(5) -0.08(4) -0.04(4) 0.21(4) 0.02(4) 0.972(7) 0.782(17) 0.782427 0.782427 0.782427 0.782427 2 3.1762 2 3.1762 2 3.1762 3 3.1762 4 3.1762
C(2) 4.19(9) 0 0.13(4) 0.01(3) 0.19(4) 0.13(3) -0.02(2) -0.01(2) -0.03(2) -0.05(2) 0.33(4) -0.03(3) -0.03(3) 0.07(3) -0.05(3) 0.00(3) -0.33(4) 0.28(4) 0.00(3) -0.03(3) 0.00(4) 0.03(3) 0.04(3) 0.20(4) 0.03(3) -0.12(4) 0.983(6) 0.846(19) 0.846198 0.846198 0.846198 0.846198 2 3.1762 2 3.1762 2 3.1762 3 3.1762 4 3.1762
C(3) 3.99(9) 0 0.06(4) -0.06(4) 0.20(3) 0.17(3) 0.01(2) -0.01(2) 0.03(2) -0.05(2) 0.36(4) 0.07(3) -0.13(3) 0.02(3) 0.03(3) -0.05(4) -0.35(3) 0.20(4) -0.05(3) 0.10(3) -0.01(4) -0.02(3) -0.02(3) 0.24(4) 0.12(3) 0.05(4) 0.983(6) 0.846(19) 0.846198 0.846198 0.846198 0.846198 2 3.1762 2 3.1762 2 3.1762 3 3.1762 4 3.1762
C(4) 4.27(10) 0 -0.02(3) -0.06(4) 0.05(5) 0.41(4) 0.00(3) -0.03(3) -0.21(3) -0.03(3) 0.57(6) 0.00(4) 0.08(4) 0.37(4) 0.01(4) -0.02(3) 0.01(3) -0.09(6) -0.01(5) 0.13(5) -0.17(5) 0.07(4) -0.01(4) 0.03(4) 0.16(3) -0.01(3) 0.972(7) 0.782(17) 0.782427 0.782427 0.782427 0.782427 2 3.1762 2 3.1762 2 3.1762 3 3.1762 4 3.1762
H(2) 0.62(4) 0 0.034(17) -0.013(13) 0.145(16) 0.10(2) -0.02(2) 0.010(19) -0.002(17) 0.01(2) 0 0 0 0 0 0 0 0 0 0 0 0 0 0 0 0 1.29(3) 1.5 1.5 1.5 1.5 1.5 0 2 1 2 2 2 3 2 4 2
H(3) 0.65(3) 0 -0.073(16) -0.044(11) 0.165(14) 0.05(2) -0.01(2) -0.073(17) 0.036(17) -0.01(2) 0 0 0 0 0 0 0 0 0 0 0 0 0 0 0 0 1.29(3) 1.5 1.5 1.5 1.5 1.5 0 2 1 2 2 2 3 2 4 2
H(4) 0.68(4) 0 0.032(12) 0.036(14) 0.138(13) 0.070(18) 0.004(18) 0.05(2) -0.010(19) -0.031(17) 0 0 0 0 0 0 0 0 0 0 0 0 0 0 0 0 1.29(3) 1.5 1.5 1.5 1.5 1.5 0 2 1 2 2 2 3 2 4 2
H(6) 0.62(4) 0 -0.023(14) 0.031(16) 0.157(17) 0.11(2) 0.00(2) 0.04(2) -0.05(2) 0.01(2) 0 0 0 0 0 0 0 0 0 0 0 0 0 0 0 0 1.29(3) 1.5 1.5 1.5 1.5 1.5 0 2 1 2 2 2 3 2 4 2
H(2A) 0.57(4) 0 0 0 0.040(15) 0 0 0 0 0 0 0 0 0 0 0 0 0 0 0 0 0 0 0 0 0 1.29(3) 1.5 1.5 1.5 1.5 1.5 0 2 1 2 2 2 3 2 4 2
H(3A) 0.55(4) 0 0 0 0.060(14) 0 0 0 0 0 0 0 0 0 0 0 0 0 0 0 0 0 0 0 0 0 1.29(3) 1.5 1.5 1.5 1.5 1.5 0 2 1 2 2 2 3 2 4 2

loop_
_atom_site_aniso_label
_atom_site_aniso_U_11
_atom_site_aniso_U_22
_atom_site_aniso_U_33
_atom_site_aniso_U_23
_atom_site_aniso_U_13
_atom_site_aniso_U_12
O(1) 0.01086(7) 0.01558(9) 0.00606(7) -0.00051(7) 0.00193(5) -0.00164(7)
O(2) 0.00892(7) 0.01635(9) 0.00932(8) -0.00169(7) 0.00319(6) 0.00169(7)
O(3) 0.00796(7) 0.01503(9) 0.00897(7) -0.00046(7) 0.00240(5) -0.00234(7)
O(4) 0.00875(7) 0.00935(7) 0.00779(7) 0.00099(6) 0.00205(5) -0.00067(6)
O(5) 0.01881(10) 0.01442(9) 0.01025(9) -0.00053(8) 0.00646(7) 0.00585(8)
O(6) 0.01615(9) 0.01513(9) 0.00728(8) 0.00303(7) 0.00375(6) 0.00504(8)
C(1) 0.00882(8) 0.00930(9) 0.00656(8) -0.00107(7) 0.00252(6) -0.00048(7)
C(2) 0.00866(8) 0.00890(8) 0.00624(8) 0.00005(7) 0.00224(6) -0.00065(7)
C(3) 0.00777(8) 0.00907(9) 0.00582(8) -0.00020(7) 0.00167(6) -0.00010(7)
C(4) 0.00923(9) 0.01072(9) 0.00591(9) -0.00032(7) 0.00206(6) 0.00089(8)
H(2) 0.022536 0.022536 0.022536 0 0.004081 0
H(3) 0.021683 0.021683 0.021683 0 0.003927 0
H(4) 0.018636 0.018636 0.018636 0 0.003375 0
H(6) 0.024847 0.024847 0.024847 0 0.0045 0
H(2A) 0.014775 0.014775 0.014775 0 0.002676 0
H(3A) 0.014493 0.014493 0.014493 0 0.002625 0

loop_
_atom_site_label
_atom_site_fract_x
_atom_site_fract_y
_atom_site_fract_z
_atom_site_U_iso_or_equiv
_atom_site_occupancy
_atom_site_symmetry_multiplicity
O(1) 0.69728(4) 0.729543 0.39009(3) 0.011 1 2
O(2) 1.02409(4) 0.68810(6) 0.57097(3) 0.011 1 2
O(3) 0.48778(4) 0.75473(6) 0.66200(3) 0.011 1 2
O(4) 0.76545(4) 1.14449(6) 0.69278(3) 0.009 1 2
O(5) 0.65088(5) 1.13789(7) 1.02204(3) 0.014 1 2
O(6) 0.82049(4) 0.80257(7) 1.07914(3) 0.013 1 2
C(1) 0.80957(5) 0.71537(7) 0.53693(4) 0.008 1 2
C(2) 0.71711(4) 0.73675(7) 0.70582(4) 0.008 1 2
C(3) 0.81926(5) 0.95235(7) 0.80001(4) 0.008 1 2
C(4) 0.75106(5) 0.97790(7) 0.97897(4) 0.009 1 2
H(2) 1.0951(13) 0.6772(15) 0.4671(12) 0.023 1 2
H(3) 0.4287(10) 0.7254(16) 0.7694(10) 0.022 1 2
H(4) 0.6061(12) 1.1527(14) 0.6540(8) 0.019 1 2
H(6) 0.7644(13) 0.7999(16) 1.1911(11) 0.025 1 2
H(2A) 0.7692(15) 0.5913(17) 0.7880(11) 0.015 1 2
H(3A) 0.9975(15) 0.9391(17) 0.8257(11) 0.014 1 2

loop_
_atom_type_symbol
_atom_type_description
_atom_type_scat_dispersion_real
_atom_type_scat_dispersion_imag
_atom_type_scat_source
C C 0.0033 0.0016 'International Tables Vol C Tables 4.2.6.8 and 6.1.1.4'
H H 0.0000 0.0000 'International Tables Vol C Tables 4.2.6.8 and 6.1.1.4'
O O 0.0106 0.0060 'International Tables Vol C Tables 4.2.6.8 and 6.1.1.4'

loop_
_geom_angle_atom_site_label_1
_geom_angle_atom_site_label_2
_geom_angle_atom_site_label_3
_geom_angle
_geom_angle_site_symmetry_1
_geom_angle_site_symmetry_2
_geom_angle_site_symmetry_3
_geom_angle_publ_flag
C(1) O(2) H(2) 115.4(5) 1_555 1_555 1_555 yes
C(2) O(3) H(3) 107.3(4) 1_555 1_555 1_555 yes
C(3) O(4) H(4) 109.7(5) 1_555 1_555 1_555 yes
C(4) O(6) H(6) 113.4(5) 1_555 1_555 1_555 yes
O(1) C(1) O(2) 125.31(3) 1_555 1_555 1_555 yes
O(1) C(1) C(2) 123.47(3) 1_555 1_555 1_555 yes
O(2) C(1) C(2) 111.18(2) 1_555 1_555 1_555 yes
O(3) C(2) C(1) 108.71(2) 1_555 1_555 1_555 yes
O(3) C(2) H(2A) 112.5(5) 1_555 1_555 1_555 yes
C(1) C(2) H(2A) 108.5(5) 1_555 1_555 1_555 yes
O(4) C(3) C(4) 112.14(2) 1_555 1_555 1_555 yes
O(4) C(3) H(3A) 106.8(5) 1_555 1_555 1_555 yes
C(4) C(3) H(3A) 106.3(5) 1_555 1_555 1_555 yes
O(5) C(4) O(6) 125.73(3) 1_555 1_555 1_555 yes
O(5) C(4) C(3) 124.46(3) 1_555 1_555 1_555 yes
O(6) C(4) C(3) 109.80(2) 1_555 1_555 1_555 yes

loop_
_geom_bond_atom_site_label_1
_geom_bond_atom_site_label_2
_geom_bond_distance
_geom_bond_site_symmetry_1
_geom_bond_site_symmetry_2
_geom_bond_publ_flag
O(1) C(1) 1.2185(4) 1_555 1_555 yes
O(2) C(1) 1.3131(4) 1_555 1_555 yes
O(2) H(2) 0.982(10) 1_555 1_555 yes
O(3) C(2) 1.3993(3) 1_555 1_555 yes
O(3) H(3) 0.979(8) 1_555 1_555 yes
O(4) C(3) 1.4101(4) 1_555 1_555 yes
O(4) H(4) 0.977(8) 1_555 1_555 yes
O(5) C(4) 1.2103(4) 1_555 1_555 yes
O(6) C(4) 1.3183(4) 1_555 1_555 yes
O(6) H(6) 0.987(9) 1_555 1_555 yes
C(1) C(2) 1.5186(4) 1_555 1_555 yes
C(2) H(2A) 1.083(10) 1_555 1_555 yes
C(3) C(4) 1.5211(4) 1_555 1_555 yes
C(3) H(3A) 1.085(9) 1_555 1_555 yes
